data_7113312
loop_
_publ_author_name
'Steffen Bahring'
'Dong Sub Kim'
'Troels Duedal'
'Vincent M. Lynch'
'Kent A. Nielsen'
'Jan O. Jeppesen'
'Jonathan L. Sessler'

_publ_section_title
;
 Use of solvent to regulate the degree of polymerisation in weakly
 associated supramolecular oligomers
;
_journal_name_full Chem.Commun.
_journal_page_first 5497
_journal_paper_doi 10.1039/C4CC01514B
_journal_volume 50
_journal_year 2014
_chemical_formula_moiety 'C68 H84 N4 S24, C17 H12 N4 O12, 4 C H2 Cl2'
_chemical_formula_sum 'C89 H104 Cl8 N8 O12 S24'
_chemical_formula_weight 2530.84
_chemical_name_systematic
;
 ?
;
_space_group_IT_number 2
_symmetry_cell_setting triclinic
_symmetry_space_group_name_Hall '-P 1'
_symmetry_space_group_name_H-M 'P -1'
_atom_sites_solution_hydrogens geom
_atom_sites_solution_primary direct
_atom_sites_solution_secondary difmap
_audit_creation_method SHELXL-97
_cell_angle_alpha 85.987(2)
_cell_angle_beta 68.623(2)
_cell_angle_gamma 81.231(3)
_cell_formula_units_Z 2
_cell_length_a 16.645(6)
_cell_length_b 18.555(7)
_cell_length_c 20.012(6)
_cell_measurement_reflns_used 20868
_cell_measurement_temperature 100(2)
_cell_measurement_theta_max 27.5
_cell_measurement_theta_min 1.5
_cell_volume 5687(3)
_computing_cell_refinement 'CrystalClear (Rigaku Inc., 2008)'
_computing_data_collection 'CrystalClear (Rigaku Inc., 2008)'
_computing_data_reduction 'CrystalClear (Rigaku Inc., 2008)'
_computing_molecular_graphics 'XP SHELXTL/PC, Siemens Analytical'
_computing_structure_refinement 'XL SHELXTL/PC, Siemens Analytical'
_computing_structure_solution
;

SIR97 - Altomare A., Burla M.C., Camalli M., Cascarano G.L., Giacovazzo C., 
Guagliardi A., Moliterni A.G.G., Polidori G.,Spagna R.
;
_diffrn_ambient_temperature 100(2)
_diffrn_measured_fraction_theta_full 0.997
_diffrn_measured_fraction_theta_max 0.997
_diffrn_measurement_device_type 'Rigaku AFC-12 with Saturn 724+ CCD'
_diffrn_measurement_method \w-scans
_diffrn_radiation_monochromator graphite
_diffrn_radiation_source 'fine-focus sealed tube'
_diffrn_radiation_type MoK\a
_diffrn_radiation_wavelength 0.71075
_diffrn_reflns_av_R_equivalents 0.0000
_diffrn_reflns_av_sigmaI/netI 0.1734
_diffrn_reflns_limit_h_max 21
_diffrn_reflns_limit_h_min -19
_diffrn_reflns_limit_k_max 24
_diffrn_reflns_limit_k_min -23
_diffrn_reflns_limit_l_max 25
_diffrn_reflns_limit_l_min 0
_diffrn_reflns_number 26041
_diffrn_reflns_theta_full 27.50
_diffrn_reflns_theta_max 27.50
_diffrn_reflns_theta_min 1.38
_exptl_absorpt_coefficient_mu 0.697
_exptl_absorpt_correction_T_max 1.00
_exptl_absorpt_correction_T_min 0.725
_exptl_absorpt_correction_type multi-scan
_exptl_absorpt_process_details
;
Abscor. T. Higashi (2001). The Rigaku Corporation, Tokyo, Japan.
;
_exptl_crystal_density_diffrn 1.478
_exptl_crystal_density_method 'not measured'
_exptl_crystal_F_000 2620
_exptl_crystal_size_max 0.34
_exptl_crystal_size_mid 0.08
_exptl_crystal_size_min 0.04
_platon_squeeze_details
;
What appeared to be two molecules of DCM were badly disordered.  These 
molecules could not be adequately modeled.  Their contributions to the 
scattering were removed by the use of the utility Squeeze as 
incorporated into Platon98 (Spek, 1998).
;
_refine_diff_density_max 1.650
_refine_diff_density_min -0.899
_refine_diff_density_rms 0.130
_refine_ls_extinction_method none
_refine_ls_goodness_of_fit_ref 1.227
_refine_ls_hydrogen_treatment constr
_refine_ls_matrix_type fullcycle
_refine_ls_number_parameters 1229
_refine_ls_number_reflns 26041
_refine_ls_number_restraints 850
_refine_ls_restrained_S_all 1.347
_refine_ls_R_factor_all 0.2256
_refine_ls_R_factor_gt 0.1385
_refine_ls_shift/su_max 0.045
_refine_ls_shift/su_mean 0.004
_refine_ls_structure_factor_coef Fsqd
_refine_ls_weighting_details 'calc w=1/[\s^2^(Fo^2^)+(0.1000P)^2^] where P=(Fo^2^+2Fc^2^)/3'
_refine_ls_weighting_scheme calc
_refine_ls_wR_factor_gt 0.3197
_refine_ls_wR_factor_ref 0.3599
_reflns_number_gt 11574
_reflns_number_total 26041
_reflns_threshold_expression >2sigma(I)
_cod_data_source_file c4cc01514b2.cif
_cod_data_source_block shelxl_a
_cod_original_sg_symbol_H-M P-1
_cod_database_code 7113312

loop_
_symmetry_equiv_pos_as_xyz
'x, y, z'
'-x, -y, -z'

loop_
_atom_site_label
_atom_site_type_symbol
_atom_site_fract_x
_atom_site_fract_y
_atom_site_fract_z
_atom_site_U_iso_or_equiv
_atom_site_adp_type
_atom_site_occupancy
_atom_site_symmetry_multiplicity
_atom_site_calc_flag
_atom_site_refinement_flags
C1 C 0.4213(5) 0.0846(5) 1.0076(5) 0.056(2) Uani 1 1 d DU
H1A H 0.4469 0.0543 1.0389 0.084 Uiso 1 1 calc R
H1B H 0.3914 0.0549 0.9881 0.084 Uiso 1 1 calc R
H1C H 0.3795 0.1245 1.0354 0.084 Uiso 1 1 calc R
C2 C 0.4922(6) 0.1156(5) 0.9471(5) 0.062(3) Uani 1 1 d DU
H2A H 0.5313 0.0754 0.9165 0.075 Uiso 1 1 calc R
H2B H 0.4660 0.1486 0.9172 0.075 Uiso 1 1 calc R
C3 C 0.5432(5) 0.1563(5) 0.9745(5) 0.057(2) Uani 1 1 d DU
H3A H 0.5671 0.1229 1.0056 0.068 Uiso 1 1 calc R
H3B H 0.5030 0.1960 1.0051 0.068 Uiso 1 1 calc R
C4 C 0.5630(7) 0.0236(6) 0.6384(6) 0.077(3) Uani 1 1 d DU
H4A H 0.5205 0.0033 0.6808 0.116 Uiso 1 1 calc R
H4B H 0.5986 -0.0159 0.6062 0.116 Uiso 1 1 calc R
H4C H 0.5322 0.0578 0.6133 0.116 Uiso 1 1 calc R
C5 C 0.6194(6) 0.0623(5) 0.6610(5) 0.066(3) Uani 1 1 d DU
H5A H 0.6606 0.0848 0.6185 0.079 Uiso 1 1 calc R
H5B H 0.6536 0.0272 0.6834 0.079 Uiso 1 1 calc R
C6 C 0.5645(6) 0.1209(5) 0.7143(6) 0.078(3) Uani 1 1 d DU
H6A H 0.5218 0.0992 0.7563 0.094 Uiso 1 1 calc R
H6B H 0.5324 0.1577 0.6916 0.094 Uiso 1 1 calc R
C7 C 0.5765(5) 0.2507(5) 0.8591(5) 0.044(2) Uani 1 1 d U
C8 C 0.5737(5) 0.2366(5) 0.7980(5) 0.0413(19) Uani 1 1 d U
C9 C 0.4795(6) 0.3644(5) 0.8305(5) 0.050(2) Uani 1 1 d U
C10 C 0.4309(6) 0.4281(4) 0.8273(5) 0.042(2) Uani 1 1 d U
C11 C 0.3744(6) 0.5454(5) 0.7734(5) 0.047(2) Uani 1 1 d U
C12 C 0.3723(6) 0.5622(5) 0.8399(5) 0.043(2) Uani 1 1 d U
C13 C 0.3441(6) 0.6377(5) 0.8505(5) 0.052(2) Uani 1 1 d U
C14 C 0.3462(5) 0.6084(5) 0.7417(5) 0.050(2) Uani 1 1 d U
C15 C 0.3284(6) 0.6212(5) 0.6718(5) 0.051(2) Uani 1 1 d U
C16 C 0.2266(6) 0.6315(6) 0.6921(6) 0.070(3) Uani 1 1 d U
H16A H 0.1993 0.6684 0.7293 0.105 Uiso 1 1 calc R
H16B H 0.2047 0.5851 0.7102 0.105 Uiso 1 1 calc R
H16C H 0.2125 0.6473 0.6495 0.105 Uiso 1 1 calc R
C17 C 0.3691(7) 0.5571(5) 0.6224(6) 0.070(3) Uani 1 1 d U
H17A H 0.3552 0.5662 0.5788 0.104 Uiso 1 1 calc R
H17B H 0.3462 0.5129 0.6467 0.104 Uiso 1 1 calc R
H17C H 0.4325 0.5506 0.6096 0.104 Uiso 1 1 calc R
C18 C 0.3599(6) 0.6909(5) 0.6367(5) 0.054(2) Uani 1 1 d U
C19 C 0.3212(6) 0.7571(5) 0.6206(5) 0.052(2) Uani 1 1 d U
C20 C 0.3877(6) 0.8025(5) 0.5857(5) 0.052(2) Uani 1 1 d U
C21 C 0.4691(6) 0.7613(5) 0.5795(6) 0.051(2) Uani 1 1 d U
C22 C 0.2426(5) 0.8808(4) 0.6005(4) 0.0358(18) Uani 1 1 d U
C23 C 0.1827(5) 0.9382(5) 0.6085(4) 0.043(2) Uani 1 1 d U
C24 C 0.0973(5) 1.0699(5) 0.6177(5) 0.046(2) Uani 1 1 d U
C25 C 0.0373(6) 1.0281(5) 0.6503(5) 0.053(2) Uani 1 1 d U
C26 C -0.1222(6) 1.0250(5) 0.6335(5) 0.067(3) Uani 1 1 d DU
H26A H -0.1021 0.9721 0.6268 0.081 Uiso 1 1 calc R
H26B H -0.1864 1.0310 0.6575 0.081 Uiso 1 1 calc R
C27 C -0.1021(7) 1.0595(5) 0.5629(4) 0.067(3) Uani 1 1 d DU
H27A H -0.1261 1.0340 0.5341 0.080 Uiso 1 1 calc R
H27B H -0.0381 1.0544 0.5382 0.080 Uiso 1 1 calc R
C28 C -0.1381(8) 1.1381(5) 0.5661(6) 0.085(4) Uani 1 1 d DU
H28A H -0.1990 1.1444 0.5987 0.128 Uiso 1 1 calc R
H28B H -0.1347 1.1560 0.5181 0.128 Uiso 1 1 calc R
H28C H -0.1042 1.1656 0.5837 0.128 Uiso 1 1 calc R
C29 C 0.1463(6) 1.1849(5) 0.5239(4) 0.059(3) Uani 1 1 d DU
H29A H 0.1450 1.2382 0.5161 0.071 Uiso 1 1 calc R
H29B H 0.2071 1.1632 0.5162 0.071 Uiso 1 1 calc R
C30 C 0.1159(7) 1.1534(6) 0.4704(4) 0.070(3) Uani 1 1 d DU
H30A H 0.1089 1.1015 0.4821 0.084 Uiso 1 1 calc R
H30B H 0.0590 1.1804 0.4722 0.084 Uiso 1 1 calc R
C31 C 0.1827(8) 1.1606(6) 0.3978(4) 0.087(4) Uani 1 1 d DU
H31A H 0.1653 1.1398 0.3623 0.131 Uiso 1 1 calc R
H31B H 0.2389 1.1345 0.3969 0.131 Uiso 1 1 calc R
H31C H 0.1880 1.2123 0.3863 0.131 Uiso 1 1 calc R
C32 C 0.5622(6) 0.7788(6) 0.5499(6) 0.060(3) Uani 1 1 d U
C33 C 0.5632(5) 0.8601(5) 0.5280(6) 0.059(3) Uani 1 1 d U
H33A H 0.5353 0.8714 0.4923 0.089 Uiso 1 1 calc R
H33B H 0.6235 0.8704 0.5074 0.089 Uiso 1 1 calc R
H33C H 0.5313 0.8902 0.5704 0.089 Uiso 1 1 calc R
C34 C 0.6152(7) 0.7335(6) 0.4804(6) 0.072(3) Uani 1 1 d U
H34A H 0.6166 0.6813 0.4924 0.108 Uiso 1 1 calc R
H34B H 0.6748 0.7455 0.4605 0.108 Uiso 1 1 calc R
H34C H 0.5872 0.7452 0.4448 0.108 Uiso 1 1 calc R
C35 C 0.6018(6) 0.7597(5) 0.6065(5) 0.050(2) Uani 1 1 d U
C36 C 0.6671(6) 0.7076(5) 0.6117(5) 0.046(2) Uani 1 1 d U
C37 C 0.6747(5) 0.7118(5) 0.6784(5) 0.049(2) Uani 1 1 d U
C38 C 0.6124(5) 0.7665(5) 0.7172(5) 0.044(2) Uani 1 1 d U
C39 C 0.7875(5) 0.6015(5) 0.6174(5) 0.049(2) Uani 1 1 d U
C40 C 0.8396(6) 0.5376(5) 0.6099(6) 0.061(3) Uani 1 1 d U
C41 C 0.9306(6) 0.4135(5) 0.5630(6) 0.063(3) Uani 1 1 d U
C42 C 0.9370(6) 0.4174(5) 0.6232(6) 0.055(3) Uani 1 1 d U
C43 C 1.0847(6) 0.4011(7) 0.6546(8) 0.103(5) Uani 1 1 d DU
H43A H 1.1088 0.4188 0.6044 0.123 Uiso 1 1 calc R
H43B H 1.0646 0.4439 0.6863 0.123 Uiso 1 1 calc R
C44 C 1.1536(8) 0.3520(8) 0.6725(11) 0.157(8) Uani 1 1 d DU
H44A H 1.1771 0.3106 0.6391 0.188 Uiso 1 1 calc R
H44B H 1.1298 0.3325 0.7221 0.188 Uiso 1 1 calc R
C45 C 1.2245(7) 0.3980(9) 0.6653(10) 0.146(7) Uani 1 1 d DU
H45A H 1.2266 0.4355 0.6279 0.219 Uiso 1 1 calc R
H45B H 1.2808 0.3668 0.6523 0.219 Uiso 1 1 calc R
H45C H 1.2117 0.4215 0.7111 0.219 Uiso 1 1 calc R
C46 C 0.9659(9) 0.3618(6) 0.4194(5) 0.098(4) Uani 1 1 d DU
H46A H 0.9034 0.3762 0.4273 0.117 Uiso 1 1 calc R
H46B H 0.9969 0.4039 0.3973 0.117 Uiso 1 1 calc R
C47 C 1.0015(11) 0.2984(7) 0.3700(5) 0.119(6) Uani 1 1 d DU
H47A H 1.0590 0.2766 0.3714 0.143 Uiso 1 1 calc R
H47B H 0.9619 0.2607 0.3864 0.143 Uiso 1 1 calc R
C48 C 1.0109(9) 0.3212(9) 0.2953(6) 0.136(7) Uani 1 1 d DU
H48A H 0.9548 0.3458 0.2944 0.204 Uiso 1 1 calc R
H48B H 1.0295 0.2782 0.2648 0.204 Uiso 1 1 calc R
H48C H 1.0546 0.3547 0.2773 0.204 Uiso 1 1 calc R
C49 C 0.5957(6) 0.8006(6) 0.7853(6) 0.057(3) Uani 1 1 d U
C50 C 0.6140(5) 0.8814(5) 0.7745(5) 0.056(3) Uani 1 1 d U
H50A H 0.6730 0.8837 0.7398 0.083 Uiso 1 1 calc R
H50B H 0.6088 0.9008 0.8205 0.083 Uiso 1 1 calc R
H50C H 0.5717 0.9106 0.7565 0.083 Uiso 1 1 calc R
C51 C 0.6495(7) 0.7601(5) 0.8285(6) 0.071(3) Uani 1 1 d U
H51A H 0.6408 0.7086 0.8343 0.107 Uiso 1 1 calc R
H51B H 0.6305 0.7821 0.8758 0.107 Uiso 1 1 calc R
H51C H 0.7114 0.7638 0.8027 0.107 Uiso 1 1 calc R
C52 C 0.4988(6) 0.8042(5) 0.8298(5) 0.056(3) Uani 1 1 d U
C53 C 0.4299(5) 0.8580(5) 0.8596(5) 0.046(2) Uani 1 1 d U
C54 C 0.3510(5) 0.8263(5) 0.8986(5) 0.046(2) Uani 1 1 d U
C55 C 0.3712(6) 0.7516(5) 0.8897(5) 0.051(2) Uani 1 1 d U
C56 C 0.3066(6) 0.9635(5) 0.9064(5) 0.047(2) Uani 1 1 d U
C57 C 0.2564(7) 1.0291(5) 0.9132(5) 0.060(3) Uani 1 1 d U
C58 C 0.1958(6) 1.1685(6) 0.9047(6) 0.067(3) Uani 1 1 d U
C59 C 0.1250(6) 1.1360(5) 0.9418(5) 0.054(2) Uani 1 1 d U
C60 C -0.0297(7) 1.1531(6) 1.0638(6) 0.084(4) Uani 1 1 d DU
H60A H -0.0927 1.1706 1.0859 0.100 Uiso 1 1 calc R
H60B H -0.0174 1.1004 1.0739 0.100 Uiso 1 1 calc R
C61 C 0.0233(11) 1.1959(11) 1.0806(6) 0.216(12) Uani 1 1 d DU
H61A H 0.0672 1.2112 1.0353 0.260 Uiso 1 1 calc R
H61B H 0.0550 1.1653 1.1081 0.260 Uiso 1 1 calc R
C62 C -0.0233(12) 1.2608(10) 1.1220(11) 0.207(10) Uani 1 1 d DU
H62A H 0.0107 1.3015 1.1044 0.311 Uiso 1 1 calc R
H62B H -0.0321 1.2512 1.1727 0.311 Uiso 1 1 calc R
H62C H -0.0800 1.2735 1.1165 0.311 Uiso 1 1 calc R
C63 C 0.2751(7) 1.2883(8) 0.9043(5) 0.122(6) Uani 1 1 d DU
H63A H 0.3330 1.2649 0.8729 0.146 Uiso 1 1 calc R
H63B H 0.2736 1.3417 0.8965 0.146 Uiso 1 1 calc R
C64 C 0.2650(12) 1.2706(10) 0.9811(6) 0.215(11) Uani 1 1 d DU
H64A H 0.2315 1.2290 0.9983 0.258 Uiso 1 1 calc R
H64B H 0.3231 1.2564 0.9847 0.258 Uiso 1 1 calc R
C65 C 0.220(2) 1.3340(14) 1.0259(8) 0.318(18) Uani 1 1 d DU
H65A H 0.2613 1.3672 1.0231 0.477 Uiso 1 1 calc R
H65B H 0.1925 1.3179 1.0758 0.477 Uiso 1 1 calc R
H65C H 0.1744 1.3595 1.0088 0.477 Uiso 1 1 calc R
C66 C 0.3226(5) 0.6880(4) 0.9151(4) 0.039(2) Uani 1 1 d U
C67 C 0.2222(7) 0.7156(6) 0.9436(6) 0.068(3) Uani 1 1 d U
H67A H 0.2077 0.7483 0.9839 0.102 Uiso 1 1 calc R
H67B H 0.1899 0.6738 0.9597 0.102 Uiso 1 1 calc R
H67C H 0.2063 0.7419 0.9050 0.102 Uiso 1 1 calc R
C68 C 0.3455(6) 0.6463(5) 0.9777(5) 0.052(2) Uani 1 1 d U
H68A H 0.4067 0.6240 0.9597 0.079 Uiso 1 1 calc R
H68B H 0.3081 0.6081 0.9969 0.079 Uiso 1 1 calc R
H68C H 0.3363 0.6805 1.0157 0.079 Uiso 1 1 calc R
C69 C 1.2611(7) -0.0318(7) 0.7454(6) 0.064(3) Uani 1 1 d U
C70 C 1.3036(7) 0.0233(7) 0.7193(6) 0.065(3) Uani 1 1 d U
H70 H 1.3654 0.0164 0.6987 0.078 Uiso 1 1 calc R
C71 C 1.2582(7) 0.0903(6) 0.7220(6) 0.061(3) Uani 1 1 d U
C72 C 1.1660(6) 0.1028(6) 0.7558(5) 0.059(3) Uani 1 1 d U
H72 H 1.1346 0.1504 0.7581 0.071 Uiso 1 1 calc R
C73 C 1.1248(6) 0.0446(6) 0.7844(5) 0.050(2) Uani 1 1 d U
C74 C 1.1692(7) -0.0250(6) 0.7808(6) 0.060(3) Uani 1 1 d U
H74 H 1.1401 -0.0660 0.8008 0.072 Uiso 1 1 calc R
C75 C 1.0280(6) 0.0519(5) 0.8227(5) 0.044(2) Uani 1 1 d U
C76 C 0.8956(6) 0.1361(5) 0.8664(5) 0.050(2) Uani 1 1 d U
H76A H 0.8609 0.1017 0.8574 0.060 Uiso 1 1 calc R
H76B H 0.8915 0.1300 0.9170 0.060 Uiso 1 1 calc R
C77 C 0.8610(6) 0.2116(5) 0.8534(5) 0.054(2) Uani 1 1 d U
H77A H 0.8052 0.2254 0.8933 0.065 Uiso 1 1 calc R
H77B H 0.9022 0.2442 0.8549 0.065 Uiso 1 1 calc R
C78 C 0.8459(6) 0.2252(5) 0.7853(5) 0.051(2) Uani 1 1 d U
H78A H 0.9019 0.2253 0.7446 0.062 Uiso 1 1 calc R
H78B H 0.8150 0.1869 0.7774 0.062 Uiso 1 1 calc R
C79 C 0.7677(5) 0.3173(5) 0.7370(6) 0.049(2) Uani 1 1 d U
C80 C 0.7095(5) 0.3897(5) 0.7470(5) 0.045(2) Uani 1 1 d U
C81 C 0.6851(6) 0.4186(5) 0.6903(5) 0.047(2) Uani 1 1 d U
H81 H 0.7030 0.3936 0.6464 0.057 Uiso 1 1 calc R
C82 C 0.6315(7) 0.4880(6) 0.7014(6) 0.061(3) Uani 1 1 d U
C83 C 0.6059(7) 0.5243(5) 0.7639(5) 0.056(3) Uani 1 1 d U
H83 H 0.5686 0.5694 0.7703 0.067 Uiso 1 1 calc R
C84 C 0.6331(7) 0.4963(5) 0.8161(6) 0.060(3) Uani 1 1 d U
C85 C 0.6836(7) 0.4255(6) 0.8091(6) 0.063(3) Uani 1 1 d U
H85 H 0.6988 0.4040 0.8481 0.075 Uiso 1 1 calc R
C201 C 0.6688(5) 0.2734(4) 0.5632(4) 0.0385(19) Uani 1 1 d U
H20A H 0.6837 0.2258 0.5392 0.046 Uiso 1 1 calc R
H20B H 0.6689 0.2646 0.6126 0.046 Uiso 1 1 calc R
N1 N 0.5715(5) 0.7951(4) 0.6701(4) 0.055(2) Uani 1 1 d U
H1 H 0.5298 0.8325 0.6803 0.066 Uiso 1 1 calc R
N2 N 0.4615(4) 0.7392(4) 0.8515(4) 0.0461(19) Uani 1 1 d U
H2 H 0.4916 0.6954 0.8420 0.055 Uiso 1 1 calc R
N3 N 0.3284(4) 0.6620(4) 0.7909(4) 0.0452(18) Uani 1 1 d U
H3 H 0.3087 0.7076 0.7841 0.054 Uiso 1 1 calc R
N4 N 0.4491(5) 0.6968(4) 0.6135(4) 0.056(2) Uani 1 1 d U
H4 H 0.4881 0.6622 0.6202 0.067 Uiso 1 1 calc R
N5 N 1.3078(7) -0.1101(7) 0.7465(6) 0.084(3) Uani 1 1 d U
N6 N 1.3057(8) 0.1535(7) 0.6913(6) 0.092(3) Uani 1 1 d U
N7 N 0.6052(6) 0.5170(5) 0.6406(5) 0.063(2) Uani 1 1 d U
N8 N 0.6045(6) 0.5341(5) 0.8840(6) 0.072(3) Uani 1 1 d U
O2 O 0.5662(5) 0.5976(4) 0.8851(5) 0.077(2) Uani 1 1 d U
O3 O 0.6220(6) 0.5062(4) 0.9338(5) 0.094(3) Uani 1 1 d U
O4 O 0.7879(4) 0.2820(4) 0.6819(4) 0.0569(18) Uani 1 1 d U
O5 O 0.7927(4) 0.2965(3) 0.7913(3) 0.0524(17) Uani 1 1 d U
O6 O 0.9895(4) 0.1198(3) 0.8173(3) 0.0502(16) Uani 1 1 d U
O7 O 0.9895(4) 0.0031(4) 0.8550(4) 0.063(2) Uani 1 1 d U
O8 O 1.3874(6) -0.1154(5) 0.7184(4) 0.091(3) Uani 1 1 d U
O9 O 1.3860(5) 0.1429(6) 0.6667(5) 0.101(3) Uani 1 1 d U
O13 O 1.2650(6) -0.1611(6) 0.7734(5) 0.095(3) Uani 1 1 d U
O14 O 0.5611(5) 0.5786(4) 0.6499(4) 0.070(2) Uani 1 1 d U
O15 O 0.6292(5) 0.4848(4) 0.5851(5) 0.076(2) Uani 1 1 d U
O10 O 1.2630(6) 0.2120(6) 0.6893(6) 0.123(4) Uani 1 1 d U
S1 S 0.1920(2) 1.25889(17) 0.8773(2) 0.1040(14) Uani 1 1 d DU
S2 S 0.01682(19) 1.17750(16) 0.96878(17) 0.0732(9) Uani 1 1 d DU
S3 S 0.14180(17) 1.04022(13) 0.96012(15) 0.0560(7) Uani 1 1 d U
S4 S 0.29748(17) 1.11151(13) 0.87907(16) 0.0587(7) Uani 1 1 d U
S5 S 0.25774(16) 0.88458(13) 0.94266(14) 0.0532(6) Uani 1 1 d U
S6 S 0.41952(16) 0.95356(12) 0.86173(14) 0.0516(6) Uani 1 1 d U
S7 S 0.63189(14) 0.19565(13) 0.90783(14) 0.0485(6) Uani 1 1 d DU
S8 S 0.64003(16) 0.16349(13) 0.74221(15) 0.0563(7) Uani 1 1 d DU
S9 S 0.51262(16) 0.30078(13) 0.75807(14) 0.0537(6) Uani 1 1 d U
S10 S 0.51204(17) 0.33172(13) 0.90191(14) 0.0552(7) Uani 1 1 d U
S11 S 0.40275(17) 0.45347(13) 0.74968(15) 0.0556(7) Uani 1 1 d U
S25 S 0.39661(16) 0.49055(13) 0.89579(14) 0.0532(6) Uani 1 1 d U
S13 S 0.07656(17) 1.16594(13) 0.61605(15) 0.0612(7) Uani 1 1 d DU
S26 S -0.07657(16) 1.05718(14) 0.69427(15) 0.0579(7) Uani 1 1 d DU
S15 S 0.20605(15) 1.02781(13) 0.57882(14) 0.0510(6) Uani 1 1 d U
S16 S 0.06987(15) 0.93270(13) 0.65357(14) 0.0528(6) Uani 1 1 d U
S17 S 0.21550(15) 0.79378(12) 0.62999(13) 0.0488(6) Uani 1 1 d U
S18 S 0.35620(15) 0.88798(13) 0.55428(14) 0.0527(6) Uani 1 1 d U
S19 S 0.9790(2) 0.33776(17) 0.50675(19) 0.0871(11) Uani 1 1 d DU
S20 S 0.99181(18) 0.35272(15) 0.6659(2) 0.0788(10) Uani 1 1 d DU
S21 S 0.88155(19) 0.49890(15) 0.67456(18) 0.0751(10) Uani 1 1 d U
S22 S 0.86977(18) 0.48611(15) 0.53152(19) 0.0759(10) Uani 1 1 d U
S23 S 0.74624(16) 0.64240(14) 0.55266(16) 0.0619(8) Uani 1 1 d U
S24 S 0.75866(16) 0.65271(14) 0.69806(16) 0.0625(8) Uani 1 1 d U
Cl1 Cl 0.5673(3) 0.3115(3) 0.5674(2) 0.1312(17) Uani 1 1 d U
Cl2 Cl 0.7500(3) 0.3309(2) 0.5151(2) 0.1077(13) Uani 1 1 d U
C140 C 0.8116(7) -0.0607(6) 0.8614(6) 0.065(3) Uani 1 1 d U
H14A H 0.7876 -0.0818 0.9103 0.078 Uiso 1 1 calc R
H14B H 0.8654 -0.0410 0.8568 0.078 Uiso 1 1 calc R
Cl23 Cl 0.8369(2) -0.13033(18) 0.7964(2) 0.0999(12) Uani 1 1 d U
Cl4 Cl 0.73477(16) 0.01069(15) 0.84860(18) 0.0775(10) Uani 1 1 d U

loop_
_atom_site_aniso_label
_atom_site_aniso_U_11
_atom_site_aniso_U_22
_atom_site_aniso_U_33
_atom_site_aniso_U_23
_atom_site_aniso_U_13
_atom_site_aniso_U_12
C1 0.058(5) 0.048(6) 0.073(6) 0.006(5) -0.034(5) -0.016(5)
C2 0.079(6) 0.045(5) 0.059(5) 0.028(4) -0.025(5) -0.010(5)
C3 0.068(5) 0.046(5) 0.060(5) 0.022(4) -0.025(4) -0.026(4)
C4 0.058(5) 0.072(8) 0.116(9) -0.010(7) -0.042(6) -0.023(6)
C5 0.062(5) 0.058(6) 0.073(6) 0.000(5) -0.024(5) 0.002(5)
C6 0.079(6) 0.057(6) 0.095(7) 0.002(6) -0.025(6) -0.014(5)
C7 0.045(4) 0.035(4) 0.054(5) 0.009(4) -0.017(4) -0.013(4)
C8 0.043(4) 0.034(4) 0.046(4) 0.007(3) -0.016(3) -0.006(3)
C9 0.053(4) 0.028(4) 0.048(5) 0.007(3) 0.002(4) 0.004(4)
C10 0.062(5) 0.022(4) 0.054(5) 0.009(3) -0.035(4) -0.009(4)
C11 0.051(4) 0.032(4) 0.054(5) 0.006(4) -0.020(4) 0.002(4)
C12 0.050(4) 0.030(4) 0.043(4) 0.003(3) -0.011(4) -0.005(4)
C13 0.057(5) 0.039(5) 0.054(5) 0.002(4) -0.014(4) 0.000(4)
C14 0.043(4) 0.032(4) 0.056(5) 0.002(4) -0.002(4) 0.011(4)
C15 0.052(5) 0.036(5) 0.066(6) 0.027(4) -0.025(4) -0.011(4)
C16 0.062(6) 0.047(6) 0.108(9) 0.038(6) -0.042(6) -0.015(5)
C17 0.073(7) 0.038(6) 0.096(8) 0.012(5) -0.033(6) -0.001(5)
C18 0.058(5) 0.045(5) 0.057(5) 0.004(4) -0.022(4) 0.001(4)
C19 0.059(5) 0.031(4) 0.067(6) 0.012(4) -0.028(4) -0.001(4)
C20 0.044(4) 0.031(4) 0.071(6) 0.000(4) -0.017(4) 0.012(4)
C21 0.050(4) 0.041(5) 0.075(6) 0.006(4) -0.035(4) -0.013(4)
C22 0.037(4) 0.028(4) 0.034(4) -0.002(3) -0.005(3) 0.001(3)
C23 0.051(4) 0.036(4) 0.034(4) -0.012(3) -0.007(3) 0.006(4)
C24 0.039(4) 0.044(5) 0.069(5) 0.012(4) -0.033(4) -0.020(4)
C25 0.053(5) 0.038(5) 0.049(5) -0.010(4) -0.003(4) 0.014(4)
C26 0.057(5) 0.058(6) 0.093(7) 0.005(5) -0.036(5) -0.009(5)
C27 0.065(6) 0.051(6) 0.086(7) -0.010(5) -0.030(5) -0.003(5)
C28 0.075(7) 0.065(8) 0.089(8) 0.001(6) -0.006(6) 0.010(6)
C29 0.061(5) 0.041(5) 0.069(6) 0.007(4) -0.021(4) 0.004(4)
C30 0.077(6) 0.059(6) 0.069(6) 0.010(5) -0.016(5) -0.025(5)
C31 0.103(9) 0.055(7) 0.092(9) 0.023(6) -0.017(7) -0.028(7)
C32 0.053(5) 0.042(5) 0.075(6) 0.004(5) -0.014(4) -0.002(4)
C33 0.027(4) 0.044(6) 0.083(7) 0.009(5) 0.002(4) 0.004(4)
C34 0.058(6) 0.057(7) 0.091(8) 0.013(6) -0.021(6) 0.002(5)
C35 0.050(4) 0.041(5) 0.061(5) 0.003(4) -0.025(4) -0.007(4)
C36 0.049(4) 0.034(4) 0.054(5) 0.006(4) -0.019(4) -0.001(4)
C37 0.036(4) 0.040(5) 0.071(6) 0.019(4) -0.022(4) -0.012(4)
C38 0.045(4) 0.036(5) 0.050(5) -0.006(4) -0.020(4) 0.006(4)
C39 0.026(3) 0.054(5) 0.068(6) 0.002(4) -0.014(4) -0.017(4)
C40 0.061(5) 0.034(5) 0.070(6) 0.013(4) -0.007(4) 0.001(4)
C41 0.054(5) 0.040(5) 0.086(7) 0.012(5) -0.019(5) 0.000(4)
C42 0.048(5) 0.032(5) 0.069(6) 0.000(4) -0.005(4) 0.002(4)
C43 0.092(7) 0.108(9) 0.110(8) 0.013(7) -0.049(7) 0.009(7)
C44 0.151(11) 0.157(11) 0.159(11) -0.005(9) -0.049(9) -0.032(9)
C45 0.071(8) 0.156(14) 0.199(15) -0.062(12) -0.013(9) -0.044(9)
C46 0.100(8) 0.071(7) 0.112(8) -0.002(7) -0.028(6) -0.004(6)
C47 0.123(9) 0.120(10) 0.108(9) -0.003(8) -0.036(7) -0.014(8)
C48 0.091(10) 0.166(15) 0.171(14) -0.008(12) -0.082(10) 0.017(10)
C49 0.046(4) 0.048(5) 0.078(6) 0.015(5) -0.028(4) 0.000(4)
C50 0.036(4) 0.050(6) 0.061(6) 0.017(4) -0.003(4) 0.008(4)
C51 0.075(7) 0.025(5) 0.108(9) 0.024(5) -0.031(6) -0.005(5)
C52 0.058(5) 0.044(5) 0.054(5) 0.013(4) -0.007(4) -0.016(4)
C53 0.041(4) 0.047(5) 0.058(5) 0.017(4) -0.028(4) -0.013(4)
C54 0.034(3) 0.045(5) 0.061(5) 0.008(4) -0.021(4) -0.005(4)
C55 0.052(5) 0.038(5) 0.059(5) 0.007(4) -0.017(4) -0.003(4)
C56 0.052(5) 0.038(5) 0.044(4) 0.001(4) -0.009(4) -0.003(4)
C57 0.067(5) 0.040(5) 0.063(6) -0.001(4) -0.017(4) 0.000(5)
C58 0.048(5) 0.049(6) 0.099(7) 0.018(5) -0.027(5) 0.004(5)
C59 0.059(5) 0.045(5) 0.060(5) 0.001(4) -0.033(4) 0.015(4)
C60 0.066(6) 0.069(7) 0.098(8) 0.022(6) -0.014(5) -0.005(6)
C61 0.213(15) 0.200(15) 0.231(15) 0.000(10) -0.078(10) -0.016(10)
C62 0.128(14) 0.33(2) 0.187(16) -0.075(16) -0.063(12) -0.065(14)
C63 0.109(9) 0.103(9) 0.144(10) 0.023(8) -0.038(7) -0.017(7)
C64 0.216(14) 0.200(14) 0.222(14) -0.015(10) -0.066(10) -0.033(10)
C65 0.33(2) 0.31(2) 0.30(2) 0.044(19) -0.081(18) -0.084(19)
C66 0.045(4) 0.024(4) 0.031(4) -0.010(3) 0.006(3) 0.002(3)
C67 0.076(7) 0.059(7) 0.074(7) -0.007(5) -0.027(6) -0.020(6)
C68 0.048(5) 0.029(5) 0.074(6) 0.005(4) -0.014(5) -0.007(4)
C69 0.050(5) 0.074(7) 0.059(5) -0.017(5) -0.024(4) 0.030(5)
C70 0.050(5) 0.077(7) 0.069(6) -0.011(5) -0.021(5) -0.011(5)
C71 0.060(6) 0.058(6) 0.059(6) 0.003(5) -0.016(4) -0.011(5)
C72 0.050(5) 0.050(6) 0.069(6) 0.005(5) -0.013(4) -0.001(4)
C73 0.039(4) 0.053(5) 0.049(5) -0.006(4) -0.011(4) 0.005(4)
C74 0.062(5) 0.050(6) 0.070(6) 0.004(5) -0.034(5) 0.006(5)
C75 0.046(5) 0.037(5) 0.055(5) 0.004(4) -0.026(4) -0.007(4)
C76 0.046(4) 0.043(5) 0.040(4) 0.012(4) 0.001(4) 0.010(4)
C77 0.047(5) 0.048(5) 0.065(6) 0.009(4) -0.017(4) -0.010(4)
C78 0.055(5) 0.037(5) 0.058(5) 0.008(4) -0.020(4) 0.001(4)
C79 0.031(4) 0.045(5) 0.064(6) 0.017(4) -0.014(4) -0.004(4)
C80 0.040(4) 0.031(4) 0.057(5) 0.002(4) -0.014(4) 0.005(4)
C81 0.052(5) 0.041(5) 0.044(4) -0.009(4) -0.010(4) -0.005(4)
C82 0.064(5) 0.043(5) 0.078(6) 0.021(5) -0.037(5) 0.002(5)
C83 0.066(6) 0.032(5) 0.059(5) -0.003(4) -0.013(4) 0.002(4)
C84 0.069(6) 0.040(5) 0.082(7) 0.015(5) -0.044(5) 0.001(5)
C85 0.070(6) 0.046(5) 0.081(7) 0.011(5) -0.039(5) -0.011(5)
C201 0.049(4) 0.035(4) 0.033(4) -0.008(3) -0.013(3) -0.010(4)
N1 0.050(4) 0.034(4) 0.070(5) -0.006(4) -0.018(4) 0.019(3)
N2 0.018(3) 0.043(4) 0.068(4) 0.001(3) -0.011(3) 0.011(3)
N3 0.028(3) 0.039(4) 0.058(4) 0.003(3) -0.008(3) 0.008(3)
N4 0.062(4) 0.036(4) 0.074(5) 0.017(4) -0.032(4) -0.006(4)
N5 0.070(6) 0.091(7) 0.089(7) -0.015(6) -0.039(5) 0.027(6)
N6 0.082(7) 0.098(8) 0.096(7) 0.009(6) -0.037(6) -0.009(6)
N7 0.070(5) 0.057(5) 0.054(5) 0.006(4) -0.013(4) -0.010(4)
N8 0.084(6) 0.052(5) 0.075(6) 0.005(5) -0.029(5) 0.002(5)
O2 0.083(5) 0.030(4) 0.122(7) 0.000(4) -0.049(5) 0.011(4)
O3 0.134(7) 0.062(5) 0.091(6) -0.016(5) -0.068(6) 0.041(5)
O4 0.054(4) 0.037(4) 0.074(5) 0.005(3) -0.017(3) -0.005(3)
O5 0.063(4) 0.029(3) 0.062(4) 0.004(3) -0.023(3) 0.003(3)
O6 0.041(3) 0.047(4) 0.056(4) 0.014(3) -0.019(3) 0.009(3)
O7 0.040(3) 0.045(4) 0.101(6) 0.032(4) -0.025(4) -0.011(3)
O8 0.086(6) 0.107(7) 0.068(5) -0.030(5) -0.031(4) 0.043(5)
O9 0.053(5) 0.149(9) 0.084(6) 0.006(6) -0.005(4) -0.014(5)
O13 0.098(7) 0.085(7) 0.101(7) -0.019(5) -0.054(6) 0.047(6)
O14 0.071(5) 0.037(4) 0.093(5) 0.025(4) -0.026(4) 0.004(4)
O15 0.092(6) 0.058(5) 0.096(6) 0.029(4) -0.058(5) -0.014(4)
O10 0.085(7) 0.093(8) 0.158(9) 0.017(7) -0.004(6) -0.026(6)
S1 0.097(3) 0.0408(18) 0.154(4) 0.031(2) -0.036(2) 0.0130(17)
S2 0.0566(15) 0.0511(17) 0.106(2) 0.0085(15) -0.0332(15) 0.0150(14)
S3 0.0555(14) 0.0339(13) 0.0740(17) 0.0089(11) -0.0232(12) 0.0029(11)
S4 0.0603(15) 0.0306(13) 0.0816(19) 0.0135(12) -0.0268(13) 0.0014(11)
S5 0.0504(13) 0.0320(12) 0.0670(15) 0.0082(10) -0.0119(11) -0.0024(10)
S6 0.0547(13) 0.0271(12) 0.0683(16) 0.0076(10) -0.0197(11) -0.0017(10)
S7 0.0399(11) 0.0358(12) 0.0700(16) 0.0148(10) -0.0235(11) -0.0036(9)
S8 0.0477(12) 0.0355(13) 0.0807(18) 0.0030(12) -0.0212(12) 0.0022(11)
S9 0.0557(14) 0.0366(13) 0.0648(16) 0.0125(11) -0.0230(12) 0.0028(11)
S10 0.0650(15) 0.0292(12) 0.0633(15) 0.0145(10) -0.0193(12) 0.0019(11)
S11 0.0661(15) 0.0278(12) 0.0699(16) 0.0093(11) -0.0258(13) 0.0016(11)
S25 0.0583(14) 0.0301(12) 0.0630(16) 0.0129(10) -0.0183(12) 0.0032(11)
S13 0.0572(15) 0.0288(12) 0.0853(19) 0.0072(12) -0.0156(13) 0.0014(11)
S26 0.0462(13) 0.0361(13) 0.0842(19) 0.0071(12) -0.0181(12) -0.0010(11)
S15 0.0459(12) 0.0321(12) 0.0730(16) 0.0138(11) -0.0232(11) -0.0011(10)
S16 0.0448(12) 0.0333(13) 0.0696(16) 0.0142(11) -0.0136(11) 0.0026(10)
S17 0.0452(12) 0.0304(12) 0.0607(15) 0.0092(10) -0.0123(10) 0.0037(10)
S18 0.0495(13) 0.0321(12) 0.0669(16) 0.0153(11) -0.0159(11) 0.0033(10)
S19 0.076(2) 0.0430(17) 0.123(3) -0.0023(17) -0.0235(19) 0.0198(16)
S20 0.0579(16) 0.0303(14) 0.147(3) 0.0167(16) -0.0392(18) -0.0035(13)
S21 0.0615(17) 0.0392(15) 0.099(2) 0.0133(14) -0.0073(15) 0.0100(13)
S22 0.0552(15) 0.0425(16) 0.106(2) 0.0162(15) -0.0102(15) 0.0106(13)
S23 0.0441(12) 0.0372(14) 0.091(2) 0.0038(13) -0.0133(12) 0.0028(11)
S24 0.0499(13) 0.0355(14) 0.093(2) 0.0136(13) -0.0217(13) 0.0061(12)
Cl1 0.116(3) 0.187(5) 0.098(3) -0.012(3) -0.038(2) -0.038(3)
Cl2 0.117(3) 0.095(3) 0.110(3) 0.013(2) -0.037(2) -0.030(2)
C140 0.054(5) 0.056(6) 0.083(7) -0.006(5) -0.025(5) 0.002(5)
Cl23 0.089(2) 0.057(2) 0.171(4) -0.014(2) -0.073(2) 0.0072(18)
Cl4 0.0447(13) 0.0494(16) 0.120(3) 0.0186(16) -0.0129(14) -0.0026(12)

loop_
_atom_type_symbol
_atom_type_description
_atom_type_scat_dispersion_real
_atom_type_scat_dispersion_imag
_atom_type_scat_source
C C 0.0033 0.0016 'International Tables Vol C Tables 4.2.6.8 and 6.1.1.4'
H H 0.0000 0.0000 'International Tables Vol C Tables 4.2.6.8 and 6.1.1.4'
N N 0.0061 0.0033 'International Tables Vol C Tables 4.2.6.8 and 6.1.1.4'
O O 0.0106 0.0060 'International Tables Vol C Tables 4.2.6.8 and 6.1.1.4'
S S 0.1246 0.1234 'International Tables Vol C Tables 4.2.6.8 and 6.1.1.4'
Cl Cl 0.1484 0.1585 'International Tables Vol C Tables 4.2.6.8 and 6.1.1.4'

loop_
_geom_angle_atom_site_label_1
_geom_angle_atom_site_label_2
_geom_angle_atom_site_label_3
_geom_angle
C2 C1 H1A 109.5
C2 C1 H1B 109.5
H1A C1 H1B 109.5
C2 C1 H1C 109.5
H1A C1 H1C 109.5
H1B C1 H1C 109.5
C3 C2 C1 111.1(7)
C3 C2 H2A 109.4
C1 C2 H2A 109.4
C3 C2 H2B 109.4
C1 C2 H2B 109.4
H2A C2 H2B 108.0
C2 C3 S7 116.2(6)
C2 C3 H3A 108.2
S7 C3 H3A 108.2
C2 C3 H3B 108.2
S7 C3 H3B 108.2
H3A C3 H3B 107.4
C5 C4 H4A 109.5
C5 C4 H4B 109.5
H4A C4 H4B 109.5
C5 C4 H4C 109.5
H4A C4 H4C 109.5
H4B C4 H4C 109.5
C4 C5 C6 110.0(7)
C4 C5 H5A 109.7
C6 C5 H5A 109.7
C4 C5 H5B 109.7
C6 C5 H5B 109.7
H5A C5 H5B 108.2
C5 C6 S8 106.9(6)
C5 C6 H6A 110.4
S8 C6 H6A 110.4
C5 C6 H6B 110.4
S8 C6 H6B 110.4
H6A C6 H6B 108.6
C8 C7 S7 126.9(7)
C8 C7 S10 117.0(7)
S7 C7 S10 115.9(5)
C7 C8 S8 124.6(7)
C7 C8 S9 119.3(7)
S8 C8 S9 115.3(5)
C10 C9 S10 126.4(7)
C10 C9 S9 119.9(8)
S10 C9 S9 113.6(4)
C9 C10 S25 121.7(7)
C9 C10 S11 120.8(7)
S25 C10 S11 117.5(4)
C12 C11 C14 108.8(8)
C12 C11 S11 116.8(7)
C14 C11 S11 134.2(8)
C11 C12 C13 108.4(8)
C11 C12 S25 118.6(7)
C13 C12 S25 132.9(7)
N3 C13 C12 104.8(8)
N3 C13 C66 121.7(6)
C12 C13 C66 133.2(8)
N3 C14 C11 104.9(8)
N3 C14 C15 123.1(7)
C11 C14 C15 131.8(9)
C18 C15 C17 111.8(8)
C18 C15 C14 109.5(9)
C17 C15 C14 111.3(8)
C18 C15 C16 107.3(7)
C17 C15 C16 109.3(9)
C14 C15 C16 107.4(8)
C15 C16 H16A 109.5
C15 C16 H16B 109.5
H16A C16 H16B 109.5
C15 C16 H16C 109.5
H16A C16 H16C 109.5
H16B C16 H16C 109.5
C15 C17 H17A 109.5
C15 C17 H17B 109.5
H17A C17 H17B 109.5
C15 C17 H17C 109.5
H17A C17 H17C 109.5
H17B C17 H17C 109.5
C19 C18 N4 105.5(8)
C19 C18 C15 135.3(9)
N4 C18 C15 119.2(7)
C18 C19 C20 108.5(8)
C18 C19 S17 134.8(8)
C20 C19 S17 116.7(6)
C21 C20 C19 107.9(8)
C21 C20 S18 134.2(8)
C19 C20 S18 117.6(7)
N4 C21 C20 104.9(7)
N4 C21 C32 121.6(8)
C20 C21 C32 133.3(9)
C23 C22 S17 121.9(7)
C23 C22 S18 121.2(7)
S17 C22 S18 116.8(4)
C22 C23 S16 122.2(7)
C22 C23 S15 124.0(7)
S16 C23 S15 113.8(4)
C25 C24 S13 123.6(7)
C25 C24 S15 117.9(7)
S13 C24 S15 118.3(4)
C24 C25 S16 118.3(7)
C24 C25 S26 126.6(7)
S16 C25 S26 115.1(6)
C27 C26 S26 117.5(6)
C27 C26 H26A 107.9
S26 C26 H26A 107.9
C27 C26 H26B 107.9
S26 C26 H26B 107.9
H26A C26 H26B 107.2
C26 C27 C28 112.7(7)
C26 C27 H27A 109.1
C28 C27 H27A 109.1
C26 C27 H27B 109.1
C28 C27 H27B 109.1
H27A C27 H27B 107.8
C27 C28 H28A 109.5
C27 C28 H28B 109.5
H28A C28 H28B 109.5
C27 C28 H28C 109.5
H28A C28 H28C 109.5
H28B C28 H28C 109.5
C30 C29 S13 110.8(6)
C30 C29 H29A 109.5
S13 C29 H29A 109.5
C30 C29 H29B 109.5
S13 C29 H29B 109.5
H29A C29 H29B 108.1
C31 C30 C29 107.7(7)
C31 C30 H30A 110.2
C29 C30 H30A 110.2
C31 C30 H30B 110.2
C29 C30 H30B 110.2
H30A C30 H30B 108.5
C30 C31 H31A 109.5
C30 C31 H31B 109.5
H31A C31 H31B 109.5
C30 C31 H31C 109.5
H31A C31 H31C 109.5
H31B C31 H31C 109.5
C35 C32 C21 108.4(8)
C35 C32 C33 111.2(9)
C21 C32 C33 110.1(8)
C35 C32 C34 110.6(8)
C21 C32 C34 109.3(9)
C33 C32 C34 107.2(8)
C32 C33 H33A 109.5
C32 C33 H33B 109.5
H33A C33 H33B 109.5
C32 C33 H33C 109.5
H33A C33 H33C 109.5
H33B C33 H33C 109.5
C32 C34 H34A 109.5
C32 C34 H34B 109.5
H34A C34 H34B 109.5
C32 C34 H34C 109.5
H34A C34 H34C 109.5
H34B C34 H34C 109.5
N1 C35 C36 104.4(8)
N1 C35 C32 122.1(8)
C36 C35 C32 133.5(9)
C35 C36 C37 109.5(8)
C35 C36 S23 135.4(8)
C37 C36 S23 114.9(6)
C38 C37 C36 108.8(8)
C38 C37 S24 132.1(8)
C36 C37 S24 119.1(7)
C37 C38 N1 103.6(7)
C37 C38 C49 133.3(9)
N1 C38 C49 122.4(7)
C40 C39 S23 125.0(8)
C40 C39 S24 119.3(8)
S23 C39 S24 115.7(5)
C39 C40 S21 124.0(9)
C39 C40 S22 120.6(9)
S21 C40 S22 115.4(5)
C42 C41 S19 122.9(8)
C42 C41 S22 119.9(9)
S19 C41 S22 117.2(7)
C41 C42 S20 128.2(8)
C41 C42 S21 117.0(8)
S20 C42 S21 114.9(6)
C44 C43 S20 110.6(7)
C44 C43 H43A 109.5
S20 C43 H43A 109.5
C44 C43 H43B 109.5
S20 C43 H43B 109.5
H43A C43 H43B 108.1
C43 C44 C45 106.4(9)
C43 C44 H44A 110.5
C45 C44 H44A 110.5
C43 C44 H44B 110.5
C45 C44 H44B 110.5
H44A C44 H44B 108.6
C44 C45 H45A 109.5
C44 C45 H45B 109.5
H45A C45 H45B 109.5
C44 C45 H45C 109.5
H45A C45 H45C 109.5
H45B C45 H45C 109.5
C47 C46 S19 110.4(7)
C47 C46 H46A 109.6
S19 C46 H46A 109.6
C47 C46 H46B 109.6
S19 C46 H46B 109.6
H46A C46 H46B 108.1
C48 C47 C46 111.1(9)
C48 C47 H47A 109.4
C46 C47 H47A 109.4
C48 C47 H47B 109.4
C46 C47 H47B 109.4
H47A C47 H47B 108.0
C47 C48 H48A 109.5
C47 C48 H48B 109.5
H48A C48 H48B 109.5
C47 C48 H48C 109.5
H48A C48 H48C 109.5
H48B C48 H48C 109.5
C38 C49 C52 108.3(9)
C38 C49 C51 113.5(9)
C52 C49 C51 109.7(9)
C38 C49 C50 111.7(8)
C52 C49 C50 105.3(8)
C51 C49 C50 108.0(9)
C49 C50 H50A 109.5
C49 C50 H50B 109.5
H50A C50 H50B 109.5
C49 C50 H50C 109.5
H50A C50 H50C 109.5
H50B C50 H50C 109.5
C49 C51 H51A 109.5
C49 C51 H51B 109.5
H51A C51 H51B 109.5
C49 C51 H51C 109.5
H51A C51 H51C 109.5
H51B C51 H51C 109.5
C53 C52 N2 103.5(7)
C53 C52 C49 136.7(9)
N2 C52 C49 119.7(8)
C52 C53 C54 110.6(8)
C52 C53 S6 133.9(7)
C54 C53 S6 115.5(7)
C55 C54 C53 107.3(8)
C55 C54 S5 134.8(7)
C53 C54 S5 117.9(7)
C54 C55 N2 105.4(7)
C54 C55 C66 135.4(8)
N2 C55 C66 119.0(6)
C57 C56 S6 122.1(8)
C57 C56 S5 119.7(7)
S6 C56 S5 118.2(5)
C56 C57 S4 123.9(8)
C56 C57 S3 122.5(8)
S4 C57 S3 113.6(5)
C59 C58 S1 124.2(7)
C59 C58 S4 116.3(8)
S1 C58 S4 119.4(6)
C58 C59 S2 126.0(8)
C58 C59 S3 117.6(7)
S2 C59 S3 116.3(6)
C61 C60 S2 91.2(7)
C61 C60 H60A 113.4
S2 C60 H60A 113.4
C61 C60 H60B 113.4
S2 C60 H60B 113.4
H60A C60 H60B 110.7
C60 C61 C62 114.8(11)
C60 C61 H61A 108.6
C62 C61 H61A 108.6
C60 C61 H61B 108.6
C62 C61 H61B 108.6
H61A C61 H61B 107.5
C61 C62 H62A 109.5
C61 C62 H62B 109.5
H62A C62 H62B 109.5
C61 C62 H62C 109.5
H62A C62 H62C 109.5
H62B C62 H62C 109.5
C64 C63 S1 114.2(9)
C64 C63 H63A 108.7
S1 C63 H63A 108.7
C64 C63 H63B 108.7
S1 C63 H63B 108.7
H63A C63 H63B 107.6
C65 C64 C63 110.1(10)
C65 C64 H64A 109.7
C63 C64 H64A 109.7
C65 C64 H64B 109.6
C63 C64 H64B 109.7
H64A C64 H64B 108.2
C64 C65 H65A 109.5
C64 C65 H65B 109.5
H65A C65 H65B 109.5
C64 C65 H65C 109.5
H65A C65 H65C 109.5
H65B C65 H65C 109.5
C55 C66 C13 108.4(5)
C55 C66 C68 111.2(7)
C13 C66 C68 111.5(6)
C55 C66 C67 109.2(6)
C13 C66 C67 108.4(7)
C68 C66 C67 108.1(7)
C66 C67 H67A 109.5
C66 C67 H67B 109.5
H67A C67 H67B 109.5
C66 C67 H67C 109.5
H67A C67 H67C 109.5
H67B C67 H67C 109.5
C66 C68 H68A 109.5
C66 C68 H68B 109.5
H68A C68 H68B 109.5
C66 C68 H68C 109.5
H68A C68 H68C 109.5
H68B C68 H68C 109.5
C70 C69 C74 123.7(10)
C70 C69 N5 122.2(10)
C74 C69 N5 113.9(11)
C69 C70 C71 118.7(10)
C69 C70 H70 120.6
C71 C70 H70 120.7
C70 C71 C72 121.8(10)
C70 C71 N6 119.3(11)
C72 C71 N6 118.8(10)
C73 C72 C71 117.5(9)
C73 C72 H72 121.2
C71 C72 H72 121.2
C72 C73 C74 122.0(9)
C72 C73 C75 121.9(9)
C74 C73 C75 116.1(9)
C73 C74 C69 116.1(10)
C73 C74 H74 121.9
C69 C74 H74 121.9
O7 C75 O6 123.8(8)
O7 C75 C73 124.4(8)
O6 C75 C73 111.9(8)
C77 C76 O6 109.5(7)
C77 C76 H76A 109.8
O6 C76 H76A 109.8
C77 C76 H76B 109.8
O6 C76 H76B 109.8
H76A C76 H76B 108.2
C78 C77 C76 115.9(9)
C78 C77 H77A 108.3
C76 C77 H77A 108.3
C78 C77 H77B 108.3
C76 C77 H77B 108.3
H77A C77 H77B 107.4
O5 C78 C77 106.5(8)
O5 C78 H78A 110.4
C77 C78 H78A 110.4
O5 C78 H78B 110.4
C77 C78 H78B 110.4
H78A C78 H78B 108.6
O4 C79 O5 124.7(9)
O4 C79 C80 121.1(9)
O5 C79 C80 114.3(9)
C85 C80 C81 121.2(9)
C85 C80 C79 120.4(9)
C81 C80 C79 118.4(9)
C80 C81 C82 116.7(9)
C80 C81 H81 121.7
C82 C81 H81 121.7
C83 C82 C81 122.1(9)
C83 C82 N7 122.4(9)
C81 C82 N7 115.5(10)
C84 C83 C82 119.7(10)
C84 C83 H83 120.2
C82 C83 H83 120.2
C83 C84 C85 120.5(11)
C83 C84 N8 120.1(10)
C85 C84 N8 119.2(10)
C80 C85 C84 119.7(10)
C80 C85 H85 120.2
C84 C85 H85 120.2
Cl1 C201 Cl2 112.0(5)
Cl1 C201 H20A 109.2
Cl2 C201 H20A 109.2
Cl1 C201 H20B 109.2
Cl2 C201 H20B 109.2
H20A C201 H20B 107.9
C35 N1 C38 113.6(5)
C35 N1 H1 123.2
C38 N1 H1 123.2
C55 N2 C52 112.9(6)
C55 N2 H2 123.5
C52 N2 H2 123.5
C13 N3 C14 113.1(5)
C13 N3 H3 123.5
C14 N3 H3 123.4
C21 N4 C18 113.1(6)
C21 N4 H4 123.5
C18 N4 H4 123.5
O8 N5 O13 125.8(12)
O8 N5 C69 113.8(12)
O13 N5 C69 120.4(10)
O10 N6 O9 123.8(13)
O10 N6 C71 117.8(11)
O9 N6 C71 118.4(12)
O15 N7 O14 123.1(10)
O15 N7 C82 121.8(10)
O14 N7 C82 114.9(9)
O3 N8 O2 123.0(11)
O3 N8 C84 120.7(9)
O2 N8 C84 116.2(10)
C79 O5 C78 116.1(8)
C75 O6 C76 115.3(7)
C58 S1 C63 101.6(6)
C59 S2 C60 104.3(5)
C57 S3 C59 95.4(5)
C57 S4 C58 97.0(5)
C54 S5 C56 93.3(4)
C56 S6 C53 93.8(4)
C7 S7 C3 100.8(4)
C8 S8 C6 104.8(4)
C8 S9 C9 93.6(4)
C9 S10 C7 95.9(4)
C11 S11 C10 92.7(4)
C10 S25 C12 92.2(4)
C24 S13 C29 100.2(4)
C25 S26 C26 101.9(5)
C24 S15 C23 95.1(4)
C25 S16 C23 94.7(4)
C19 S17 C22 94.0(4)
C20 S18 C22 92.1(4)
C41 S19 C46 107.4(5)
C42 S20 C43 98.2(5)
C40 S21 C42 94.1(5)
C40 S22 C41 93.6(5)
C39 S23 C36 95.4(4)
C37 S24 C39 92.5(4)
Cl4 C140 Cl23 110.6(6)
Cl4 C140 H14A 109.5
Cl23 C140 H14A 109.5
Cl4 C140 H14B 109.5
Cl23 C140 H14B 109.5
H14A C140 H14B 108.1

loop_
_geom_bond_atom_site_label_1
_geom_bond_atom_site_label_2
_geom_bond_distance
C1 C2 1.502(8)
C1 H1A 0.9800
C1 H1B 0.9800
C1 H1C 0.9800
C2 C3 1.479(8)
C2 H2A 0.9900
C2 H2B 0.9900
C3 S7 1.803(6)
C3 H3A 0.9900
C3 H3B 0.9900
C4 C5 1.468(8)
C4 H4A 0.9800
C4 H4B 0.9800
C4 H4C 0.9800
C5 C6 1.519(8)
C5 H5A 0.9900
C5 H5B 0.9900
C6 S8 1.842(8)
C6 H6A 0.9900
C6 H6B 0.9900
C7 C8 1.286(12)
C7 S7 1.753(9)
C7 S10 1.778(9)
C8 S8 1.779(8)
C8 S9 1.784(8)
C9 C10 1.339(11)
C9 S10 1.745(10)
C9 S9 1.804(9)
C10 S25 1.731(9)
C10 S11 1.793(8)
C11 C12 1.375(12)
C11 C14 1.391(11)
C11 S11 1.749(9)
C12 C13 1.413(12)
C12 S25 1.772(9)
C13 N3 1.347(10)
C13 C66 1.548(10)
C14 N3 1.372(9)
C14 C15 1.528(13)
C15 C18 1.502(12)
C15 C17 1.510(14)
C15 C16 1.576(13)
C16 H16A 0.9800
C16 H16B 0.9800
C16 H16C 0.9800
C17 H17A 0.9800
C17 H17B 0.9800
C17 H17C 0.9800
C18 C19 1.372(12)
C18 N4 1.405(10)
C19 C20 1.435(13)
C19 S17 1.733(9)
C20 C21 1.417(12)
C20 S18 1.743(9)
C21 N4 1.360(9)
C21 C32 1.522(13)
C22 C23 1.318(11)
C22 S17 1.748(8)
C22 S18 1.798(7)
C23 S16 1.777(8)
C23 S15 1.778(9)
C24 C25 1.308(12)
C24 S13 1.763(9)
C24 S15 1.767(8)
C25 S16 1.775(9)
C25 S26 1.788(8)
C26 C27 1.454(8)
C26 S26 1.824(8)
C26 H26A 0.9900
C26 H26B 0.9900
C27 C28 1.485(8)
C27 H27A 0.9900
C27 H27B 0.9900
C28 H28A 0.9800
C28 H28B 0.9800
C28 H28C 0.9800
C29 C30 1.521(8)
C29 S13 1.828(7)
C29 H29A 0.9900
C29 H29B 0.9900
C30 C31 1.486(8)
C30 H30A 0.9900
C30 H30B 0.9900
C31 H31A 0.9800
C31 H31B 0.9800
C31 H31C 0.9800
C32 C35 1.503(14)
C32 C33 1.541(13)
C32 C34 1.570(14)
C33 H33A 0.9800
C33 H33B 0.9800
C33 H33C 0.9800
C34 H34A 0.9800
C34 H34B 0.9800
C34 H34C 0.9800
C35 N1 1.360(10)
C35 C36 1.371(12)
C36 C37 1.394(13)
C36 S23 1.781(9)
C37 C38 1.382(11)
C37 S24 1.784(8)
C38 N1 1.387(9)
C38 C49 1.459(13)
C39 C40 1.341(12)
C39 S23 1.755(10)
C39 S24 1.803(10)
C40 S21 1.748(11)
C40 S22 1.764(11)
C41 C42 1.256(14)
C41 S19 1.762(11)
C41 S22 1.780(10)
C42 S20 1.759(11)
C42 S21 1.814(9)
C43 C44 1.487(9)
C43 S20 1.840(8)
C43 H43A 0.9900
C43 H43B 0.9900
C44 C45 1.519(9)
C44 H44A 0.9900
C44 H44B 0.9900
C45 H45A 0.9800
C45 H45B 0.9800
C45 H45C 0.9800
C46 C47 1.497(9)
C46 S19 1.855(8)
C46 H46A 0.9900
C46 H46B 0.9900
C47 C48 1.483(9)
C47 H47A 0.9900
C47 H47B 0.9900
C48 H48A 0.9800
C48 H48B 0.9800
C48 H48C 0.9800
C49 C52 1.526(13)
C49 C51 1.542(13)
C49 C50 1.560(13)
C50 H50A 0.9800
C50 H50B 0.9800
C50 H50C 0.9800
C51 H51A 0.9800
C51 H51B 0.9800
C51 H51C 0.9800
C52 C53 1.379(12)
C52 N2 1.411(9)
C53 C54 1.451(11)
C53 S6 1.757(9)
C54 C55 1.384(12)
C54 S5 1.727(9)
C55 N2 1.407(9)
C55 C66 1.487(9)
C56 C57 1.351(12)
C56 S6 1.749(9)
C56 S5 1.766(9)
C57 S4 1.762(10)
C57 S3 1.779(10)
C58 C59 1.349(14)
C58 S1 1.727(10)
C58 S4 1.772(9)
C59 S2 1.748(9)
C59 S3 1.790(10)
C60 C61 1.412(10)
C60 S2 1.826(12)
C60 H60A 0.9900
C60 H60B 0.9900
C61 C62 1.457(10)
C61 H61A 0.9900
C61 H61B 0.9900
C62 H62A 0.9800
C62 H62B 0.9800
C62 H62C 0.9800
C63 C64 1.503(10)
C63 S1 1.821(9)
C63 H63A 0.9900
C63 H63B 0.9900
C64 C65 1.464(10)
C64 H64A 0.9900
C64 H64B 0.9900
C65 H65A 0.9800
C65 H65B 0.9800
C65 H65C 0.9800
C66 C68 1.560(12)
C66 C67 1.571(12)
C67 H67A 0.9800
C67 H67B 0.9800
C67 H67C 0.9800
C68 H68A 0.9800
C68 H68B 0.9800
C68 H68C 0.9800
C69 C70 1.303(15)
C69 C74 1.421(13)
C69 N5 1.542(15)
C70 C71 1.345(14)
C70 H70 0.9500
C71 C72 1.423(13)
C71 N6 1.485(15)
C72 C73 1.348(13)
C72 H72 0.9500
C73 C74 1.380(13)
C73 C75 1.499(11)
C74 H74 0.9500
C75 O7 1.200(10)
C75 O6 1.340(10)
C76 C77 1.474(12)
C76 O6 1.509(9)
C76 H76A 0.9900
C76 H76B 0.9900
C77 C78 1.471(13)
C77 H77A 0.9900
C77 H77B 0.9900
C78 O5 1.463(10)
C78 H78A 0.9900
C78 H78B 0.9900
C79 O4 1.233(12)
C79 O5 1.315(11)
C79 C80 1.512(12)
C80 C85 1.346(13)
C80 C81 1.386(13)
C81 C82 1.431(13)
C81 H81 0.9500
C82 C83 1.356(14)
C82 N7 1.479(13)
C83 C84 1.329(13)
C83 H83 0.9500
C84 C85 1.433(13)
C84 N8 1.457(14)
C85 H85 0.9500
C201 Cl1 1.702(9)
C201 Cl2 1.800(9)
C201 H20A 0.9900
C201 H20B 0.9900
N1 H1 0.8800
N2 H2 0.8800
N3 H3 0.8800
N4 H4 0.8800
N5 O8 1.228(12)
N5 O13 1.244(13)
N6 O10 1.211(13)
N6 O9 1.234(12)
N7 O15 1.202(11)
N7 O14 1.247(10)
N8 O3 1.201(11)
N8 O2 1.249(10)
C140 Cl4 1.768(10)
C140 Cl23 1.791(11)
C140 H14A 0.9900
C140 H14B 0.9900

loop_
_geom_hbond_atom_site_label_D
_geom_hbond_atom_site_label_H
_geom_hbond_atom_site_label_A
_geom_hbond_distance_DH
_geom_hbond_distance_HA
_geom_hbond_distance_DA
_geom_hbond_angle_DHA
_geom_hbond_site_symmetry_A
N1 H1 O8 0.88 2.29 3.098(10) 153.5 1_465
N2 H2 O2 0.88 2.33 3.098(10) 145.2 .
N3 H3 O13 0.88 2.45 3.325(12) 172.8 1_465
N4 H4 O14 0.88 2.02 2.888(10) 170.6 .

loop_
_geom_torsion_atom_site_label_1
_geom_torsion_atom_site_label_2
_geom_torsion_atom_site_label_3
_geom_torsion_atom_site_label_4
_geom_torsion
C1 C2 C3 S7 179.1(7)
C4 C5 C6 S8 177.6(8)
S7 C7 C8 S8 -10.3(12)
S10 C7 C8 S8 174.0(4)
S7 C7 C8 S9 179.8(5)
S10 C7 C8 S9 4.1(10)
S10 C9 C10 S25 2.8(12)
S9 C9 C10 S25 179.4(5)
S10 C9 C10 S11 -179.8(5)
S9 C9 C10 S11 -3.2(11)
C14 C11 C12 C13 -1.4(11)
S11 C11 C12 C13 -177.1(6)
C14 C11 C12 S25 175.0(6)
S11 C11 C12 S25 -0.7(10)
C11 C12 C13 N3 1.8(10)
S25 C12 C13 N3 -173.9(6)
C11 C12 C13 C66 175.1(8)
S25 C12 C13 C66 -0.6(16)
C12 C11 C14 N3 0.5(10)
S11 C11 C14 N3 175.2(7)
C12 C11 C14 C15 -174.4(9)
S11 C11 C14 C15 0.3(16)
N3 C14 C15 C18 45.4(11)
C11 C14 C15 C18 -140.5(10)
N3 C14 C15 C17 169.6(7)
C11 C14 C15 C17 -16.3(14)
N3 C14 C15 C16 -70.8(10)
C11 C14 C15 C16 103.3(11)
C17 C15 C18 C19 120.8(13)
C14 C15 C18 C19 -115.3(13)
C16 C15 C18 C19 0.9(17)
C17 C15 C18 N4 -60.5(12)
C14 C15 C18 N4 63.4(11)
C16 C15 C18 N4 179.6(8)
N4 C18 C19 C20 1.5(11)
C15 C18 C19 C20 -179.6(11)
N4 C18 C19 S17 178.7(8)
C15 C18 C19 S17 -2(2)
C18 C19 C20 C21 1.3(12)
S17 C19 C20 C21 -176.5(7)
C18 C19 C20 S18 175.9(7)
S17 C19 C20 S18 -1.9(11)
C19 C20 C21 N4 -3.6(11)
S18 C20 C21 N4 -176.9(8)
C19 C20 C21 C32 -178.2(11)
S18 C20 C21 C32 8.5(19)
S17 C22 C23 S16 3.1(11)
S18 C22 C23 S16 179.7(4)
S17 C22 C23 S15 -179.3(4)
S18 C22 C23 S15 -2.7(11)
S13 C24 C25 S16 -174.8(5)
S15 C24 C25 S16 0.5(12)
S13 C24 C25 S26 4.2(14)
S15 C24 C25 S26 179.4(5)
S26 C26 C27 C28 -64.0(12)
S13 C29 C30 C31 -171.4(8)
N4 C21 C32 C35 -47.0(12)
C20 C21 C32 C35 126.9(12)
N4 C21 C32 C33 -168.9(8)
C20 C21 C32 C33 5.0(17)
N4 C21 C32 C34 73.6(12)
C20 C21 C32 C34 -112.5(13)
C21 C32 C35 N1 -64.7(11)
C33 C32 C35 N1 56.5(11)
C34 C32 C35 N1 175.5(8)
C21 C32 C35 C36 112.5(12)
C33 C32 C35 C36 -126.3(11)
C34 C32 C35 C36 -7.3(16)
N1 C35 C36 C37 0.6(10)
C32 C35 C36 C37 -177.0(10)
N1 C35 C36 S23 -174.4(7)
C32 C35 C36 S23 8.0(18)
C35 C36 C37 C38 1.0(11)
S23 C36 C37 C38 177.1(6)
C35 C36 C37 S24 -177.0(6)
S23 C36 C37 S24 -0.9(10)
C36 C37 C38 N1 -2.1(9)
S24 C37 C38 N1 175.6(6)
C36 C37 C38 C49 -172.0(10)
S24 C37 C38 C49 5.7(17)
S23 C39 C40 S21 178.7(5)
S24 C39 C40 S21 0.8(12)
S23 C39 C40 S22 -1.8(12)
S24 C39 C40 S22 -179.7(5)
S19 C41 C42 S20 -0.3(15)
S22 C41 C42 S20 179.1(5)
S19 C41 C42 S21 -179.1(5)
S22 C41 C42 S21 0.3(12)
S20 C43 C44 C45 -177.1(12)
S19 C46 C47 C48 -166.5(11)
C37 C38 C49 C52 -132.8(11)
N1 C38 C49 C52 58.8(11)
C37 C38 C49 C51 -10.8(16)
N1 C38 C49 C51 -179.2(7)
C37 C38 C49 C50 111.6(11)
N1 C38 C49 C50 -56.7(11)
C38 C49 C52 C53 -119.4(13)
C51 C49 C52 C53 116.3(13)
C50 C49 C52 C53 0.3(17)
C38 C49 C52 N2 62.7(11)
C51 C49 C52 N2 -61.6(12)
C50 C49 C52 N2 -177.6(8)
N2 C52 C53 C54 -0.5(11)
C49 C52 C53 C54 -178.6(11)
N2 C52 C53 S6 177.5(7)
C49 C52 C53 S6 -1(2)
C52 C53 C54 C55 -2.7(12)
S6 C53 C54 C55 178.8(7)
C52 C53 C54 S5 177.9(7)
S6 C53 C54 S5 -0.6(10)
C53 C54 C55 N2 4.7(10)
S5 C54 C55 N2 -176.0(7)
C53 C54 C55 C66 179.2(9)
S5 C54 C55 C66 -1.6(19)
S6 C56 C57 S4 -0.2(14)
S5 C56 C57 S4 -179.8(6)
S6 C56 C57 S3 -178.6(5)
S5 C56 C57 S3 1.8(13)
S1 C58 C59 S2 0.6(17)
S4 C58 C59 S2 -175.7(6)
S1 C58 C59 S3 175.9(6)
S4 C58 C59 S3 -0.4(13)
S2 C60 C61 C62 111.4(15)
S1 C63 C64 C65 -96.8(18)
C54 C55 C66 C13 134.1(12)
N2 C55 C66 C13 -52.0(9)
C54 C55 C66 C68 -103.0(12)
N2 C55 C66 C68 70.9(8)
C54 C55 C66 C67 16.1(13)
N2 C55 C66 C67 -170.0(6)
N3 C13 C66 C55 -58.3(9)
C12 C13 C66 C55 129.2(10)
N3 C13 C66 C68 179.0(6)
C12 C13 C66 C68 6.5(11)
N3 C13 C66 C67 60.1(8)
C12 C13 C66 C67 -112.4(10)
C74 C69 C70 C71 -3.9(18)
N5 C69 C70 C71 -178.3(10)
C69 C70 C71 C72 3.3(18)
C69 C70 C71 N6 -179.0(11)
C70 C71 C72 C73 -1.1(17)
N6 C71 C72 C73 -178.7(10)
C71 C72 C73 C74 -0.7(17)
C71 C72 C73 C75 178.5(9)
C72 C73 C74 C69 0.3(16)
C75 C73 C74 C69 -179.0(8)
C70 C69 C74 C73 2.2(17)
N5 C69 C74 C73 176.9(9)
C72 C73 C75 O7 -172.4(11)
C74 C73 C75 O7 6.9(15)
C72 C73 C75 O6 7.0(14)
C74 C73 C75 O6 -173.7(9)
O6 C76 C77 C78 71.7(11)
C76 C77 C78 O5 166.3(8)
O4 C79 C80 C85 176.0(9)
O5 C79 C80 C85 -3.6(13)
O4 C79 C80 C81 -5.2(13)
O5 C79 C80 C81 175.3(8)
C85 C80 C81 C82 0.2(14)
C79 C80 C81 C82 -178.7(8)
C80 C81 C82 C83 0.2(15)
C80 C81 C82 N7 -179.0(9)
C81 C82 C83 C84 2.3(17)
N7 C82 C83 C84 -178.6(10)
C82 C83 C84 C85 -4.9(17)
C82 C83 C84 N8 -178.8(10)
C81 C80 C85 C84 -2.8(16)
C79 C80 C85 C84 176.0(9)
C83 C84 C85 C80 5.3(16)
N8 C84 C85 C80 179.2(10)
C36 C35 N1 C38 -2.0(9)
C32 C35 N1 C38 175.9(8)
C37 C38 N1 C35 2.6(9)
C49 C38 N1 C35 173.9(8)
C54 C55 N2 C52 -5.4(10)
C66 C55 N2 C52 179.0(7)
C53 C52 N2 C55 3.7(10)
C49 C52 N2 C55 -177.8(8)
C12 C13 N3 C14 -1.5(9)
C66 C13 N3 C14 -175.8(6)
C11 C14 N3 C13 0.7(9)
C15 C14 N3 C13 176.1(8)
C20 C21 N4 C18 4.7(10)
C32 C21 N4 C18 -179.9(9)
C19 C18 N4 C21 -4.0(10)
C15 C18 N4 C21 176.9(9)
C70 C69 N5 O8 -2.5(17)
C74 C69 N5 O8 -177.3(10)
C70 C69 N5 O13 178.4(12)
C74 C69 N5 O13 3.5(16)
C70 C71 N6 O10 174.2(13)
C72 C71 N6 O10 -8.1(18)
C70 C71 N6 O9 -2.9(18)
C72 C71 N6 O9 174.9(11)
C83 C82 N7 O15 179.0(10)
C81 C82 N7 O15 -1.7(15)
C83 C82 N7 O14 3.2(15)
C81 C82 N7 O14 -177.6(9)
C83 C84 N8 O3 173.1(11)
C85 C84 N8 O3 -0.8(17)
C83 C84 N8 O2 -11.1(16)
C85 C84 N8 O2 175.0(10)
O4 C79 O5 C78 -2.1(13)
C80 C79 O5 C78 177.4(7)
C77 C78 O5 C79 -176.4(7)
O7 C75 O6 C76 11.6(14)
C73 C75 O6 C76 -167.9(7)
C77 C76 O6 C75 -178.5(8)
C59 C58 S1 C63 133.0(11)
S4 C58 S1 C63 -50.9(8)
C64 C63 S1 C58 -51.4(10)
C58 C59 S2 C60 -130.8(11)
S3 C59 S2 C60 53.8(7)
C61 C60 S2 C59 67.3(9)
C56 C57 S3 C59 -177.5(10)
S4 C57 S3 C59 3.9(7)
C58 C59 S3 C57 -2.2(10)
S2 C59 S3 C57 173.6(6)
C56 C57 S4 C58 177.3(10)
S3 C57 S4 C58 -4.2(7)
C59 C58 S4 C57 2.8(11)
S1 C58 S4 C57 -173.7(7)
C55 C54 S5 C56 -172.3(11)
C53 C54 S5 C56 6.9(8)
C57 C56 S5 C54 168.1(9)
S6 C56 S5 C54 -11.4(6)
C57 C56 S6 C53 -168.3(9)
S5 C56 S6 C53 11.2(6)
C52 C53 S6 C56 175.9(11)
C54 C53 S6 C56 -6.1(8)
C8 C7 S7 C3 -101.9(9)
S10 C7 S7 C3 73.9(5)
C2 C3 S7 C7 57.3(8)
C7 C8 S8 C6 133.9(9)
S9 C8 S8 C6 -55.9(6)
C5 C6 S8 C8 175.0(7)
C7 C8 S9 C9 0.6(8)
S8 C8 S9 C9 -170.2(5)
C10 C9 S9 C8 178.0(8)
S10 C9 S9 C8 -5.0(6)
C10 C9 S10 C7 -176.6(9)
S9 C9 S10 C7 6.7(6)
C8 C7 S10 C9 -6.6(8)
S7 C7 S10 C9 177.2(5)
C12 C11 S11 C10 -7.9(8)
C14 C11 S11 C10 177.8(10)
C9 C10 S11 C11 -162.8(8)
S25 C10 S11 C11 14.7(6)
C9 C10 S25 C12 162.7(8)
S11 C10 S25 C12 -14.8(5)
C11 C12 S25 C10 9.2(8)
C13 C12 S25 C10 -175.4(10)
C25 C24 S13 C29 -141.1(9)
S15 C24 S13 C29 43.6(6)
C30 C29 S13 C24 63.6(8)
C24 C25 S26 C26 109.2(10)
S16 C25 S26 C26 -71.8(6)
C27 C26 S26 C25 -67.4(8)
C25 C24 S15 C23 -2.7(9)
S13 C24 S15 C23 172.8(5)
C22 C23 S15 C24 -173.8(8)
S16 C23 S15 C24 4.0(6)
C24 C25 S16 C23 2.1(9)
S26 C25 S16 C23 -177.0(6)
C22 C23 S16 C25 174.0(8)
S15 C23 S16 C25 -3.8(5)
C18 C19 S17 C22 174.6(11)
C20 C19 S17 C22 -8.4(8)
C23 C22 S17 C19 -167.3(8)
S18 C22 S17 C19 16.0(6)
C21 C20 S18 C22 -176.5(11)
C19 C20 S18 C22 10.7(8)
C23 C22 S18 C20 166.6(8)
S17 C22 S18 C20 -16.7(5)
C42 C41 S19 C46 -172.0(10)
S22 C41 S19 C46 8.6(8)
C47 C46 S19 C41 -177.0(10)
C41 C42 S20 C43 107.1(11)
S21 C42 S20 C43 -74.0(7)
C44 C43 S20 C42 -168.1(12)
C39 C40 S21 C42 178.0(9)
S22 C40 S21 C42 -1.5(6)
C41 C42 S21 C40 0.7(9)
S20 C42 S21 C40 -178.2(6)
C39 C40 S22 C41 -177.9(8)
S21 C40 S22 C41 1.6(6)
C42 C41 S22 C40 -1.1(10)
S19 C41 S22 C40 178.3(6)
C40 C39 S23 C36 166.4(8)
S24 C39 S23 C36 -15.6(5)
C35 C36 S23 C39 -175.4(10)
C37 C36 S23 C39 9.8(7)
C38 C37 S24 C39 174.2(9)
C36 C37 S24 C39 -8.3(7)
C40 C39 S24 C37 -167.0(8)
S23 C39 S24 C37 15.0(5)

loop_
_platon_squeeze_void_nr
_platon_squeeze_void_average_x
_platon_squeeze_void_average_y
_platon_squeeze_void_average_z
_platon_squeeze_void_volume
_platon_squeeze_void_count_electrons
_platon_squeeze_void_content
1 0.000 0.500 1.000 448 165 ' '
2 0.442 0.434 0.520 11 5 ' '
3 0.558 0.566 0.480 12 4 ' '
